data_4312869
loop_
_publ_author_name
'Calvin J. Curtis'
'Alex Miedaner'
'Rebecca Ciancanelli'
'William W. Ellis'
'Bruce C. Noll'
'M. Rakowski DuBois'
'Daniel L. DuBois'

_publ_contact_author_address
;
National Renewable Energy Laboratory
1617 Cole Boulevard
Golden, CO 80401-3393
USA
;
_publ_contact_author_email Dan_Dubois@nrel.gov
_publ_contact_author_name 'Daniel L. DuBois'
_publ_contact_author_phone '303 384 6171'
_publ_section_title
;
 [Ni(Et~2~PCH~2~NMeCH~2~PEt~2~)~2~]^2+^ as a Functional Model for
 Hydrogenases
;
_journal_name_full 'Inorganic Chemistry'
_journal_page_first 216
_journal_page_last 227
_journal_paper_doi 10.1021/ic020610v
_journal_volume 42
_journal_year 2003
_chemical_formula_sum 'C58 H56 N8 Ni P4'
_chemical_formula_weight 1047.70
_chemical_name_systematic
; 
 ? 
;
_space_group_IT_number 2
_symmetry_cell_setting triclinic
_symmetry_space_group_name_Hall '-P 1'
_symmetry_space_group_name_H-M 'P -1'
_atom_sites_solution_hydrogens geom
_atom_sites_solution_primary direct
_atom_sites_solution_secondary difmap
_audit_creation_method SHELXL-97
_cell_angle_alpha 95.985(15)
_cell_angle_beta 102.363(13)
_cell_angle_gamma 99.77(2)
_cell_formula_units_Z 2
_cell_length_a 12.134(3)
_cell_length_b 13.922(2)
_cell_length_c 15.953(3)
_cell_measurement_reflns_used 1001
_cell_measurement_temperature 143(2)
_cell_measurement_theta_max 30.85
_cell_measurement_theta_min 2.345
_cell_volume 2566.4(9)
_computing_cell_refinement 'Bruker SAINT'
_computing_data_collection 'Bruker SMART'
_computing_data_reduction 'Bruker SHELXTL'
_computing_molecular_graphics 'Bruker SHELXTL'
_computing_publication_material 'Bruker SHELXTL'
_computing_structure_refinement 'SHELXL-97 (Sheldrick, 1997)'
_computing_structure_solution 'SHELXS-97 (Sheldrick, 1990)'
_diffrn_ambient_temperature 143(2)
_diffrn_measured_fraction_theta_full 0.983
_diffrn_measured_fraction_theta_max 0.979
_diffrn_measurement_device_type 'CCD area detector'
_diffrn_measurement_method '\w scans'
_diffrn_radiation_monochromator graphite
_diffrn_radiation_source 'sealed tube'
_diffrn_radiation_type MoK\a
_diffrn_radiation_wavelength 0.71073
_diffrn_reflns_av_R_equivalents 0.0484
_diffrn_reflns_av_sigmaI/netI 0.0664
_diffrn_reflns_limit_h_max 15
_diffrn_reflns_limit_h_min -16
_diffrn_reflns_limit_k_max 18
_diffrn_reflns_limit_k_min -18
_diffrn_reflns_limit_l_max 21
_diffrn_reflns_limit_l_min 0
_diffrn_reflns_number 34233
_diffrn_reflns_theta_full 28.28
_diffrn_reflns_theta_max 28.34
_diffrn_reflns_theta_min 1.75
_exptl_absorpt_coefficient_mu 0.551
_exptl_absorpt_correction_T_max 0.9521
_exptl_absorpt_correction_T_min 0.8478
_exptl_absorpt_correction_type multi-scan
_exptl_absorpt_process_details 'Blessing, Acta. Cryst.(1995), A51, 33-38'
_exptl_crystal_colour yellow-gold
_exptl_crystal_density_diffrn 1.356
_exptl_crystal_density_method 'not measured'
_exptl_crystal_description needle
_exptl_crystal_F_000 1096
_exptl_crystal_size_max 0.31
_exptl_crystal_size_mid 0.12
_exptl_crystal_size_min 0.09
_refine_diff_density_max 0.460
_refine_diff_density_min -0.741
_refine_diff_density_rms 0.076
_refine_ls_extinction_method none
_refine_ls_goodness_of_fit_ref 1.084
_refine_ls_hydrogen_treatment mixed
_refine_ls_matrix_type full
_refine_ls_number_parameters 642
_refine_ls_number_reflns 12555
_refine_ls_number_restraints 0
_refine_ls_restrained_S_all 1.084
_refine_ls_R_factor_all 0.0710
_refine_ls_R_factor_gt 0.0466
_refine_ls_shift/su_max 0.002
_refine_ls_shift/su_mean 0.000
_refine_ls_structure_factor_coef Fsqd
_refine_ls_weighting_details 'calc w=1/[\s^2^(Fo^2^)+(0.0538P)^2^+0.0000P] where P=(Fo^2^+2Fc^2^)/3'
_refine_ls_weighting_scheme calc
_refine_ls_wR_factor_gt 0.1096
_refine_ls_wR_factor_ref 0.1187
_reflns_number_gt 9164
_reflns_number_total 12555
_reflns_threshold_expression >2sigma(I)
_cod_data_source_file ic020610v_2.cif
_cod_data_source_block bc375
_cod_database_code 4312869

loop_
_symmetry_equiv_pos_as_xyz
'x, y, z'
'-x, -y, -z'

loop_
_atom_site_label
_atom_site_type_symbol
_atom_site_fract_x
_atom_site_fract_y
_atom_site_fract_z
_atom_site_U_iso_or_equiv
_atom_site_adp_type
_atom_site_occupancy
_atom_site_symmetry_multiplicity
_atom_site_calc_flag
_atom_site_refinement_flags
_atom_site_disorder_assembly
_atom_site_disorder_group
Ni1 Ni 0.27178(2) 0.201380(19) 0.265152(18) 0.01607(8) Uani 1 1 d . . .
P1 P 0.43140(5) 0.30649(4) 0.30563(4) 0.01792(12) Uani 1 1 d . . .
P2 P 0.17826(5) 0.31838(4) 0.24389(4) 0.01800(12) Uani 1 1 d . . .
P3 P 0.27735(5) 0.07286(4) 0.18031(4) 0.01712(12) Uani 1 1 d . . .
P4 P 0.23476(5) 0.11357(4) 0.36231(4) 0.01686(12) Uani 1 1 d . . .
N1 N 0.45642(18) 0.36806(16) 0.15517(14) 0.0297(5) Uani 1 1 d . . .
N2 N 0.60822(17) 0.38425(14) 0.44832(13) 0.0256(4) Uani 1 1 d . . .
N3 N 0.12274(18) 0.39774(14) 0.38704(13) 0.0272(4) Uani 1 1 d . . .
N4 N -0.01557(17) 0.34392(15) 0.12504(13) 0.0291(5) Uani 1 1 d . . .
N5 N 0.19653(17) -0.05950(14) 0.02980(12) 0.0242(4) Uani 1 1 d . . .
N6 N 0.48814(16) 0.03002(15) 0.23861(13) 0.0249(4) Uani 1 1 d . . .
N7 N 0.36847(16) 0.06810(14) 0.50949(12) 0.0222(4) Uani 1 1 d . . .
N8 N 0.01066(16) 0.02532(14) 0.32865(13) 0.0235(4) Uani 1 1 d . . .
C1 C 0.51480(19) 0.33472(15) 0.22403(15) 0.0201(5) Uani 1 1 d . . .
C2 C 0.6267(2) 0.32060(19) 0.23012(17) 0.0307(6) Uani 1 1 d . . .
H2 H 0.6661 0.2967 0.2793 0.037 Uiso 1 1 calc R . .
C3 C 0.6804(2) 0.3417(2) 0.16359(17) 0.0337(6) Uani 1 1 d . . .
H3 H 0.7570 0.3327 0.1667 0.040 Uiso 1 1 calc R . .
C4 C 0.6204(2) 0.37592(19) 0.09295(17) 0.0320(6) Uani 1 1 d . . .
H4 H 0.6544 0.3908 0.0463 0.038 Uiso 1 1 calc R . .
C5 C 0.5100(2) 0.3880(2) 0.09200(17) 0.0332(6) Uani 1 1 d . . .
H5 H 0.4692 0.4119 0.0434 0.040 Uiso 1 1 calc R . .
C6 C 0.54778(18) 0.29906(16) 0.39885(14) 0.0188(4) Uani 1 1 d . . .
C7 C 0.56822(19) 0.20717(17) 0.41722(15) 0.0233(5) Uani 1 1 d . . .
H7 H 0.5241 0.1489 0.3808 0.028 Uiso 1 1 calc R . .
C8 C 0.6535(2) 0.20090(19) 0.48911(16) 0.0268(5) Uani 1 1 d . . .
H8 H 0.6693 0.1389 0.5024 0.032 Uiso 1 1 calc R . .
C9 C 0.7146(2) 0.28777(19) 0.54068(16) 0.0290(5) Uani 1 1 d . . .
H9 H 0.7730 0.2866 0.5907 0.035 Uiso 1 1 calc R . .
C10 C 0.6894(2) 0.37653(19) 0.51820(16) 0.0292(6) Uani 1 1 d . . .
H10 H 0.7319 0.4355 0.5543 0.035 Uiso 1 1 calc R . .
C11 C 0.39573(19) 0.42744(16) 0.33671(15) 0.0219(5) Uani 1 1 d . . .
H11A H 0.3861 0.4328 0.3970 0.026 Uiso 1 1 calc R . .
H11B H 0.4592 0.4811 0.3338 0.026 Uiso 1 1 calc R . .
C12 C 0.28372(19) 0.43730(15) 0.27459(15) 0.0213(5) Uani 1 1 d . . .
H12A H 0.3017 0.4605 0.2216 0.026 Uiso 1 1 calc R . .
H12B H 0.2489 0.4873 0.3028 0.026 Uiso 1 1 calc R . .
C13 C 0.07889(19) 0.33301(16) 0.31428(14) 0.0200(5) Uani 1 1 d . . .
C14 C -0.0303(2) 0.27321(17) 0.29721(17) 0.0257(5) Uani 1 1 d . . .
H14 H -0.0581 0.2270 0.2456 0.031 Uiso 1 1 calc R . .
C15 C -0.0975(2) 0.28204(19) 0.35644(18) 0.0315(6) Uani 1 1 d . . .
H15 H -0.1724 0.2427 0.3460 0.038 Uiso 1 1 calc R . .
C16 C -0.0533(2) 0.3493(2) 0.43108(19) 0.0376(7) Uani 1 1 d . . .
H16 H -0.0976 0.3573 0.4728 0.045 Uiso 1 1 calc R . .
C17 C 0.0555(2) 0.4044(2) 0.44396(18) 0.0361(6) Uani 1 1 d . . .
H17 H 0.0853 0.4498 0.4959 0.043 Uiso 1 1 calc R . .
C18 C 0.0967(2) 0.34243(15) 0.13825(15) 0.0209(5) Uani 1 1 d . . .
C19 C 0.1564(2) 0.35551(17) 0.07301(16) 0.0277(5) Uani 1 1 d . . .
H19 H 0.2360 0.3535 0.0838 0.033 Uiso 1 1 calc R . .
C20 C 0.0983(2) 0.37133(19) -0.00717(17) 0.0337(6) Uani 1 1 d . . .
H20 H 0.1375 0.3805 -0.0522 0.040 Uiso 1 1 calc R . .
C21 C -0.0178(2) 0.3737(2) -0.02107(17) 0.0374(6) Uani 1 1 d . . .
H21 H -0.0600 0.3850 -0.0754 0.045 Uiso 1 1 calc R . .
C22 C -0.0700(2) 0.3591(2) 0.04614(18) 0.0385(7) Uani 1 1 d . . .
H22 H -0.1498 0.3599 0.0363 0.046 Uiso 1 1 calc R . .
C23 C 0.19938(19) 0.03395(16) 0.06572(14) 0.0204(5) Uani 1 1 d . . .
C24 C 0.1441(2) 0.09865(17) 0.02053(15) 0.0238(5) Uani 1 1 d . . .
H24 H 0.1472 0.1632 0.0482 0.029 Uiso 1 1 calc R . .
C25 C 0.0841(2) 0.06907(19) -0.06540(15) 0.0278(5) Uani 1 1 d . . .
H25 H 0.0474 0.1132 -0.0977 0.033 Uiso 1 1 calc R . .
C26 C 0.0794(2) -0.02610(19) -0.10250(16) 0.0291(6) Uani 1 1 d . . .
H26 H 0.0379 -0.0496 -0.1607 0.035 Uiso 1 1 calc R . .
C27 C 0.1364(2) -0.08647(19) -0.05289(16) 0.0277(5) Uani 1 1 d . . .
H27 H 0.1328 -0.1517 -0.0792 0.033 Uiso 1 1 calc R . .
C28 C 0.42322(18) 0.05985(15) 0.17073(14) 0.0185(4) Uani 1 1 d . . .
C29 C 0.4674(2) 0.08956(17) 0.10150(15) 0.0244(5) Uani 1 1 d . . .
H29 H 0.4197 0.1100 0.0541 0.029 Uiso 1 1 calc R . .
C30 C 0.5816(2) 0.08871(18) 0.10304(16) 0.0279(5) Uani 1 1 d . . .
H30 H 0.6134 0.1085 0.0566 0.033 Uiso 1 1 calc R . .
C31 C 0.6486(2) 0.05884(18) 0.17285(16) 0.0277(5) Uani 1 1 d . . .
H31 H 0.7276 0.0584 0.1759 0.033 Uiso 1 1 calc R . .
C32 C 0.5984(2) 0.02965(19) 0.23817(17) 0.0300(6) Uani 1 1 d . . .
H32 H 0.6446 0.0080 0.2857 0.036 Uiso 1 1 calc R . .
C33 C 0.22813(19) -0.03701(16) 0.22912(14) 0.0203(5) Uani 1 1 d . . .
H33A H 0.1443 -0.0605 0.2059 0.024 Uiso 1 1 calc R . .
H33B H 0.2673 -0.0905 0.2130 0.024 Uiso 1 1 calc R . .
C34 C 0.25413(19) -0.01294(15) 0.32793(14) 0.0197(5) Uani 1 1 d . . .
H34A H 0.3343 -0.0188 0.3529 0.024 Uiso 1 1 calc R . .
H34B H 0.2022 -0.0611 0.3505 0.024 Uiso 1 1 calc R . .
C35 C 0.32810(18) 0.14259(16) 0.47351(14) 0.0203(5) Uani 1 1 d . . .
C36 C 0.3577(2) 0.23908(17) 0.51533(15) 0.0244(5) Uani 1 1 d . . .
H36 H 0.3288 0.2899 0.4877 0.029 Uiso 1 1 calc R . .
C37 C 0.4300(2) 0.2608(2) 0.59780(16) 0.0320(6) Uani 1 1 d . . .
H37 H 0.4497 0.3262 0.6279 0.038 Uiso 1 1 calc R . .
C38 C 0.4728(2) 0.1852(2) 0.63534(16) 0.0320(6) Uani 1 1 d . . .
H38 H 0.5229 0.1975 0.6916 0.038 Uiso 1 1 calc R . .
C39 C 0.4406(2) 0.09134(19) 0.58880(16) 0.0275(5) Uani 1 1 d . . .
H39 H 0.4713 0.0400 0.6144 0.033 Uiso 1 1 calc R . .
C40 C 0.09265(18) 0.08934(15) 0.38911(14) 0.0184(4) Uani 1 1 d . . .
C41 C 0.0696(2) 0.13576(17) 0.46340(15) 0.0236(5) Uani 1 1 d . . .
H41 H 0.1283 0.1823 0.5038 0.028 Uiso 1 1 calc R . .
C42 C -0.0401(2) 0.11312(18) 0.47755(16) 0.0278(5) Uani 1 1 d . . .
H42 H -0.0571 0.1430 0.5283 0.033 Uiso 1 1 calc R . .
C43 C -0.1244(2) 0.04640(18) 0.41674(16) 0.0272(5) Uani 1 1 d . . .
H43 H -0.2003 0.0294 0.4247 0.033 Uiso 1 1 calc R . .
C44 C -0.0950(2) 0.00520(18) 0.34409(17) 0.0283(5) Uani 1 1 d . . .
H44 H -0.1532 -0.0403 0.3023 0.034 Uiso 1 1 calc R . .
C45 C 0.8603(2) 0.61425(19) 0.30727(17) 0.0351(6) Uani 1 1 d . . .
C46 C 0.9357(3) 0.5600(2) 0.28017(18) 0.0380(7) Uani 1 1 d . . .
H46 H 0.9226 0.4908 0.2808 0.046 Uiso 1 1 calc R . .
C47 C 1.0289(3) 0.6041(2) 0.25252(18) 0.0389(7) Uani 1 1 d . . .
H47 H 1.0789 0.5653 0.2339 0.047 Uiso 1 1 calc R . .
C48 C 1.0507(2) 0.7050(2) 0.25153(17) 0.0374(6) Uani 1 1 d . . .
H48 H 1.1155 0.7356 0.2328 0.045 Uiso 1 1 calc R . .
C49 C 0.9763(3) 0.7606(2) 0.27830(18) 0.0391(7) Uani 1 1 d . . .
H49 H 0.9898 0.8297 0.2777 0.047 Uiso 1 1 calc R . .
C50 C 0.8828(3) 0.7155(2) 0.30572(18) 0.0383(7) Uani 1 1 d . . .
H50 H 0.8326 0.7543 0.3240 0.046 Uiso 1 1 calc R . .
C51 C 0.7576(3) 0.5658(2) 0.3373(2) 0.0513(8) Uani 1 1 d . . .
H51A H 0.7482 0.6079 0.3874 0.077 Uiso 1 1 calc R . .
H51B H 0.7695 0.5018 0.3538 0.077 Uiso 1 1 calc R . .
H51C H 0.6883 0.5562 0.2902 0.077 Uiso 1 1 calc R . .
C52 C 0.5597(2) 0.7523(2) 0.12188(17) 0.0334(6) Uani 1 1 d . . .
C53 C 0.4678(2) 0.79976(19) 0.10704(16) 0.0340(6) Uani 1 1 d . . .
H53 H 0.4783 0.8632 0.0896 0.041 Uiso 1 1 calc R . .
C54 C 0.3602(2) 0.7569(2) 0.11701(17) 0.0365(6) Uani 1 1 d . . .
H54 H 0.2978 0.7904 0.1057 0.044 Uiso 1 1 calc R . .
C55 C 0.3447(2) 0.6655(2) 0.14343(18) 0.0380(6) Uani 1 1 d . . .
H55 H 0.2717 0.6358 0.1510 0.046 Uiso 1 1 calc R . .
C56 C 0.4364(3) 0.6172(2) 0.15883(19) 0.0403(7) Uani 1 1 d . . .
H56 H 0.4259 0.5541 0.1768 0.048 Uiso 1 1 calc R . .
C57 C 0.5420(2) 0.6600(2) 0.14832(18) 0.0366(6) Uani 1 1 d . . .
H57 H 0.6040 0.6260 0.1593 0.044 Uiso 1 1 calc R . .
C58 C 0.6750(3) 0.7966(2) 0.1077(2) 0.0527(8) Uani 1 1 d . . .
H58A H 0.7361 0.7804 0.1517 0.079 Uiso 1 1 calc R . .
H58B H 0.6831 0.8683 0.1122 0.079 Uiso 1 1 calc R . .
H58C H 0.6808 0.7699 0.0498 0.079 Uiso 1 1 calc R . .

loop_
_atom_site_aniso_label
_atom_site_aniso_U_11
_atom_site_aniso_U_22
_atom_site_aniso_U_33
_atom_site_aniso_U_23
_atom_site_aniso_U_13
_atom_site_aniso_U_12
Ni1 0.01584(15) 0.01639(14) 0.01570(15) 0.00275(10) 0.00316(11) 0.00282(10)
P1 0.0164(3) 0.0184(3) 0.0182(3) 0.0027(2) 0.0032(2) 0.0027(2)
P2 0.0171(3) 0.0182(3) 0.0187(3) 0.0031(2) 0.0037(2) 0.0040(2)
P3 0.0167(3) 0.0186(3) 0.0160(3) 0.0020(2) 0.0038(2) 0.0035(2)
P4 0.0171(3) 0.0183(3) 0.0154(3) 0.0037(2) 0.0037(2) 0.0036(2)
N1 0.0285(11) 0.0388(12) 0.0269(11) 0.0117(9) 0.0106(9) 0.0113(9)
N2 0.0210(10) 0.0273(10) 0.0245(11) -0.0015(8) 0.0040(8) -0.0012(8)
N3 0.0287(11) 0.0272(10) 0.0270(11) 0.0006(9) 0.0092(9) 0.0074(8)
N4 0.0241(11) 0.0376(12) 0.0247(11) 0.0083(9) 0.0010(9) 0.0076(9)
N5 0.0247(11) 0.0265(10) 0.0199(10) -0.0002(8) 0.0041(8) 0.0046(8)
N6 0.0209(10) 0.0344(11) 0.0208(10) 0.0078(8) 0.0050(8) 0.0071(8)
N7 0.0177(10) 0.0285(10) 0.0204(10) 0.0092(8) 0.0020(8) 0.0040(8)
N8 0.0176(10) 0.0273(10) 0.0237(10) 0.0046(8) 0.0021(8) 0.0021(8)
C1 0.0207(11) 0.0168(10) 0.0210(12) 0.0006(9) 0.0036(9) 0.0017(8)
C2 0.0235(13) 0.0465(15) 0.0257(13) 0.0107(11) 0.0072(10) 0.0115(11)
C3 0.0239(13) 0.0483(16) 0.0320(15) 0.0066(12) 0.0118(11) 0.0089(11)
C4 0.0348(15) 0.0365(14) 0.0292(14) 0.0060(11) 0.0165(12) 0.0075(11)
C5 0.0383(15) 0.0425(15) 0.0263(14) 0.0154(11) 0.0124(12) 0.0162(12)
C6 0.0144(10) 0.0231(11) 0.0178(11) 0.0023(9) 0.0039(8) 0.0012(8)
C7 0.0197(12) 0.0263(12) 0.0230(12) 0.0018(9) 0.0064(9) 0.0015(9)
C8 0.0232(12) 0.0346(13) 0.0245(13) 0.0069(10) 0.0061(10) 0.0086(10)
C9 0.0193(12) 0.0461(15) 0.0197(12) 0.0058(11) 0.0004(10) 0.0063(11)
C10 0.0219(13) 0.0360(14) 0.0234(13) -0.0046(10) 0.0015(10) -0.0014(10)
C11 0.0203(11) 0.0202(11) 0.0251(12) 0.0026(9) 0.0064(10) 0.0026(9)
C12 0.0218(12) 0.0186(11) 0.0250(12) 0.0056(9) 0.0078(9) 0.0035(9)
C13 0.0208(11) 0.0206(11) 0.0213(12) 0.0067(9) 0.0053(9) 0.0090(9)
C14 0.0205(12) 0.0260(12) 0.0313(14) 0.0111(10) 0.0038(10) 0.0052(9)
C15 0.0228(13) 0.0338(14) 0.0458(16) 0.0217(12) 0.0132(12) 0.0107(10)
C16 0.0438(17) 0.0380(15) 0.0468(18) 0.0160(13) 0.0297(14) 0.0212(13)
C17 0.0433(17) 0.0365(15) 0.0336(15) 0.0009(12) 0.0177(13) 0.0135(12)
C18 0.0251(12) 0.0165(10) 0.0209(12) 0.0031(9) 0.0031(9) 0.0063(9)
C19 0.0287(13) 0.0319(13) 0.0256(13) 0.0084(10) 0.0077(10) 0.0106(10)
C20 0.0401(16) 0.0412(15) 0.0248(13) 0.0107(11) 0.0114(12) 0.0135(12)
C21 0.0381(16) 0.0532(17) 0.0220(14) 0.0128(12) 0.0012(11) 0.0155(13)
C22 0.0260(14) 0.0587(18) 0.0312(15) 0.0109(13) 0.0015(11) 0.0134(13)
C23 0.0176(11) 0.0229(11) 0.0199(12) 0.0012(9) 0.0056(9) 0.0016(9)
C24 0.0215(12) 0.0279(12) 0.0220(12) 0.0059(10) 0.0037(9) 0.0053(9)
C25 0.0221(12) 0.0389(14) 0.0210(12) 0.0112(11) 0.0008(10) 0.0037(10)
C26 0.0207(12) 0.0443(15) 0.0187(12) -0.0007(11) 0.0037(10) 0.0006(10)
C27 0.0231(12) 0.0342(13) 0.0224(13) -0.0064(10) 0.0043(10) 0.0039(10)
C28 0.0188(11) 0.0169(10) 0.0180(11) -0.0012(8) 0.0030(9) 0.0020(8)
C29 0.0220(12) 0.0322(13) 0.0221(12) 0.0095(10) 0.0068(10) 0.0086(10)
C30 0.0257(13) 0.0346(13) 0.0258(13) 0.0073(10) 0.0108(10) 0.0051(10)
C31 0.0206(12) 0.0345(13) 0.0299(14) 0.0053(11) 0.0085(10) 0.0071(10)
C32 0.0205(12) 0.0462(15) 0.0268(13) 0.0120(11) 0.0050(10) 0.0130(11)
C33 0.0210(11) 0.0192(11) 0.0202(12) 0.0022(9) 0.0052(9) 0.0028(9)
C34 0.0196(11) 0.0196(11) 0.0206(11) 0.0059(9) 0.0053(9) 0.0035(8)
C35 0.0163(11) 0.0263(12) 0.0189(11) 0.0054(9) 0.0060(9) 0.0021(9)
C36 0.0261(13) 0.0260(12) 0.0201(12) 0.0038(9) 0.0047(10) 0.0030(9)
C37 0.0309(14) 0.0351(14) 0.0246(13) -0.0047(11) 0.0047(11) -0.0002(11)
C38 0.0259(13) 0.0481(16) 0.0181(12) 0.0028(11) 0.0013(10) 0.0030(11)
C39 0.0192(12) 0.0409(14) 0.0229(13) 0.0125(11) 0.0029(10) 0.0053(10)
C40 0.0178(11) 0.0193(11) 0.0194(11) 0.0091(9) 0.0037(9) 0.0045(8)
C41 0.0228(12) 0.0258(12) 0.0225(12) 0.0044(9) 0.0052(10) 0.0055(9)
C42 0.0272(13) 0.0359(14) 0.0273(13) 0.0112(11) 0.0124(11) 0.0138(10)
C43 0.0191(12) 0.0329(13) 0.0346(14) 0.0151(11) 0.0108(10) 0.0070(10)
C44 0.0195(12) 0.0290(13) 0.0342(14) 0.0062(11) 0.0033(10) 0.0018(10)
C45 0.0411(16) 0.0335(14) 0.0293(14) 0.0056(11) 0.0045(12) 0.0081(12)
C46 0.0471(17) 0.0272(13) 0.0389(16) 0.0094(12) 0.0036(13) 0.0105(12)
C47 0.0401(16) 0.0407(16) 0.0361(16) 0.0063(12) 0.0037(13) 0.0146(13)
C48 0.0377(16) 0.0413(16) 0.0287(15) 0.0053(12) 0.0031(12) 0.0009(12)
C49 0.0521(18) 0.0279(14) 0.0329(15) 0.0021(11) 0.0045(13) 0.0045(12)
C50 0.0510(18) 0.0333(15) 0.0331(15) 0.0031(12) 0.0114(13) 0.0144(13)
C51 0.050(2) 0.0490(19) 0.057(2) 0.0155(16) 0.0167(16) 0.0050(15)
C52 0.0337(15) 0.0401(15) 0.0247(14) 0.0073(11) 0.0053(11) 0.0027(12)
C53 0.0471(17) 0.0265(13) 0.0251(14) 0.0031(10) 0.0031(12) 0.0054(12)
C54 0.0388(16) 0.0431(16) 0.0264(14) -0.0039(12) 0.0023(12) 0.0169(13)
C55 0.0312(15) 0.0463(16) 0.0359(16) 0.0027(13) 0.0135(12) 0.0003(12)
C56 0.0459(18) 0.0355(15) 0.0443(17) 0.0167(13) 0.0166(14) 0.0071(13)
C57 0.0352(15) 0.0393(15) 0.0384(16) 0.0117(12) 0.0102(12) 0.0101(12)
C58 0.0425(19) 0.056(2) 0.059(2) 0.0158(17) 0.0147(16) -0.0014(15)

loop_
_atom_type_symbol
_atom_type_description
_atom_type_scat_dispersion_real
_atom_type_scat_dispersion_imag
_atom_type_scat_source
C C 0.0033 0.0016 'International Tables Vol C Tables 4.2.6.8 and 6.1.1.4'
H H 0.0000 0.0000 'International Tables Vol C Tables 4.2.6.8 and 6.1.1.4'
N N 0.0061 0.0033 'International Tables Vol C Tables 4.2.6.8 and 6.1.1.4'
P P 0.1023 0.0942 'International Tables Vol C Tables 4.2.6.8 and 6.1.1.4'
Ni Ni 0.3393 1.1124 'International Tables Vol C Tables 4.2.6.8 and 6.1.1.4'

loop_
_geom_angle_atom_site_label_1
_geom_angle_atom_site_label_2
_geom_angle_atom_site_label_3
_geom_angle
_geom_angle_site_symmetry_1
_geom_angle_site_symmetry_3
_geom_angle_publ_flag
P4 Ni1 P3 91.23(3) . . ?
P4 Ni1 P1 114.06(3) . . ?
P3 Ni1 P1 114.47(3) . . ?
P4 Ni1 P2 116.78(3) . . ?
P3 Ni1 P2 131.32(3) . . ?
P1 Ni1 P2 90.59(3) . . ?
C6 P1 C1 100.62(10) . . ?
C6 P1 C11 102.29(10) . . ?
C1 P1 C11 101.83(10) . . ?
C6 P1 Ni1 123.67(8) . . ?
C1 P1 Ni1 118.40(7) . . ?
C11 P1 Ni1 107.02(8) . . ?
C13 P2 C18 102.33(10) . . ?
C13 P2 C12 102.63(10) . . ?
C18 P2 C12 98.20(10) . . ?
C13 P2 Ni1 115.37(7) . . ?
C18 P2 Ni1 126.82(7) . . ?
C12 P2 Ni1 107.90(8) . . ?
C28 P3 C23 99.19(10) . . ?
C28 P3 C33 103.20(10) . . ?
C23 P3 C33 101.01(10) . . ?
C28 P3 Ni1 114.61(7) . . ?
C23 P3 Ni1 127.85(8) . . ?
C33 P3 Ni1 107.90(7) . . ?
C40 P4 C35 99.28(10) . . ?
C40 P4 C34 101.97(10) . . ?
C35 P4 C34 101.80(10) . . ?
C40 P4 Ni1 123.47(7) . . ?
C35 P4 Ni1 119.70(7) . . ?
C34 P4 Ni1 107.45(7) . . ?
C5 N1 C1 117.7(2) . . ?
C10 N2 C6 116.7(2) . . ?
C13 N3 C17 117.0(2) . . ?
C18 N4 C22 117.5(2) . . ?
C27 N5 C23 116.2(2) . . ?
C32 N6 C28 117.6(2) . . ?
C39 N7 C35 116.9(2) . . ?
C44 N8 C40 117.1(2) . . ?
N1 C1 C2 121.8(2) . . ?
N1 C1 P1 114.04(16) . . ?
C2 C1 P1 124.15(19) . . ?
C1 C2 C3 119.4(2) . . ?
C4 C3 C2 118.8(2) . . ?
C5 C4 C3 118.2(2) . . ?
N1 C5 C4 124.1(2) . . ?
N2 C6 C7 122.6(2) . . ?
N2 C6 P1 117.93(17) . . ?
C7 C6 P1 119.48(17) . . ?
C8 C7 C6 119.8(2) . . ?
C9 C8 C7 117.9(2) . . ?
C8 C9 C10 119.0(2) . . ?
N2 C10 C9 124.0(2) . . ?
C12 C11 P1 109.39(15) . . ?
C11 C12 P2 111.90(15) . . ?
N3 C13 C14 122.6(2) . . ?
N3 C13 P2 115.32(17) . . ?
C14 C13 P2 121.78(18) . . ?
C15 C14 C13 119.1(2) . . ?
C16 C15 C14 118.6(2) . . ?
C17 C16 C15 118.9(2) . . ?
N3 C17 C16 123.8(3) . . ?
N4 C18 C19 121.9(2) . . ?
N4 C18 P2 120.67(17) . . ?
C19 C18 P2 117.41(17) . . ?
C20 C19 C18 119.3(2) . . ?
C19 C20 C21 119.1(2) . . ?
C22 C21 C20 117.8(2) . . ?
N4 C22 C21 124.4(2) . . ?
N5 C23 C24 122.5(2) . . ?
N5 C23 P3 117.64(17) . . ?
C24 C23 P3 119.81(17) . . ?
C23 C24 C25 119.9(2) . . ?
C26 C25 C24 118.2(2) . . ?
C25 C26 C27 118.4(2) . . ?
N5 C27 C26 124.7(2) . . ?
N6 C28 C29 122.0(2) . . ?
N6 C28 P3 115.87(16) . . ?
C29 C28 P3 121.73(17) . . ?
C30 C29 C28 119.0(2) . . ?
C31 C30 C29 119.1(2) . . ?
C30 C31 C32 118.4(2) . . ?
N6 C32 C31 123.8(2) . . ?
C34 C33 P3 110.98(15) . . ?
C33 C34 P4 111.33(15) . . ?
N7 C35 C36 122.4(2) . . ?
N7 C35 P4 117.72(16) . . ?
C36 C35 P4 119.78(18) . . ?
C37 C36 C35 119.6(2) . . ?
C38 C37 C36 118.6(2) . . ?
C39 C38 C37 118.2(2) . . ?
N7 C39 C38 124.2(2) . . ?
N8 C40 C41 122.2(2) . . ?
N8 C40 P4 114.28(16) . . ?
C41 C40 P4 123.42(17) . . ?
C42 C41 C40 119.2(2) . . ?
C43 C42 C41 119.1(2) . . ?
C44 C43 C42 118.1(2) . . ?
N8 C44 C43 124.2(2) . . ?
C46 C45 C50 117.5(3) . . ?
C46 C45 C51 121.5(3) . . ?
C50 C45 C51 121.0(3) . . ?
C47 C46 C45 121.4(3) . . ?
C46 C47 C48 120.5(3) . . ?
C47 C48 C49 119.0(3) . . ?
C50 C49 C48 120.0(3) . . ?
C49 C50 C45 121.5(3) . . ?
C53 C52 C57 117.9(3) . . ?
C53 C52 C58 121.8(3) . . ?
C57 C52 C58 120.3(3) . . ?
C52 C53 C54 121.6(3) . . ?
C55 C54 C53 119.5(3) . . ?
C54 C55 C56 119.5(3) . . ?
C57 C56 C55 120.5(3) . . ?
C56 C57 C52 121.0(3) . . ?

loop_
_geom_bond_atom_site_label_1
_geom_bond_atom_site_label_2
_geom_bond_distance
_geom_bond_site_symmetry_2
_geom_bond_publ_flag
Ni1 P4 2.1461(7) . ?
Ni1 P3 2.1478(7) . ?
Ni1 P1 2.1483(9) . ?
Ni1 P2 2.1526(7) . ?
P1 C6 1.844(2) . ?
P1 C1 1.846(2) . ?
P1 C11 1.853(2) . ?
P2 C13 1.836(2) . ?
P2 C18 1.857(2) . ?
P2 C12 1.861(2) . ?
P3 C28 1.846(2) . ?
P3 C23 1.847(2) . ?
P3 C33 1.855(2) . ?
P4 C40 1.849(2) . ?
P4 C35 1.851(2) . ?
P4 C34 1.858(2) . ?
N1 C5 1.339(3) . ?
N1 C1 1.345(3) . ?
N2 C10 1.347(3) . ?
N2 C6 1.353(3) . ?
N3 C13 1.341(3) . ?
N3 C17 1.350(3) . ?
N4 C18 1.337(3) . ?
N4 C22 1.346(3) . ?
N5 C27 1.344(3) . ?
N5 C23 1.358(3) . ?
N6 C32 1.340(3) . ?
N6 C28 1.343(3) . ?
N7 C39 1.348(3) . ?
N7 C35 1.350(3) . ?
N8 C44 1.346(3) . ?
N8 C40 1.350(3) . ?
C1 C2 1.389(3) . ?
C2 C3 1.391(3) . ?
C3 C4 1.381(4) . ?
C4 C5 1.375(4) . ?
C6 C7 1.392(3) . ?
C7 C8 1.392(3) . ?
C8 C9 1.384(3) . ?
C9 C10 1.387(4) . ?
C11 C12 1.537(3) . ?
C13 C14 1.395(3) . ?
C14 C15 1.383(3) . ?
C15 C16 1.380(4) . ?
C16 C17 1.372(4) . ?
C18 C19 1.400(3) . ?
C19 C20 1.381(4) . ?
C20 C21 1.386(4) . ?
C21 C22 1.372(4) . ?
C23 C24 1.383(3) . ?
C24 C25 1.390(3) . ?
C25 C26 1.380(3) . ?
C26 C27 1.383(4) . ?
C28 C29 1.397(3) . ?
C29 C30 1.383(3) . ?
C30 C31 1.378(4) . ?
C31 C32 1.378(3) . ?
C33 C34 1.529(3) . ?
C35 C36 1.388(3) . ?
C36 C37 1.387(3) . ?
C37 C38 1.386(4) . ?
C38 C39 1.382(3) . ?
C40 C41 1.394(3) . ?
C41 C42 1.387(3) . ?
C42 C43 1.384(4) . ?
C43 C44 1.381(3) . ?
C45 C46 1.390(4) . ?
C45 C50 1.393(4) . ?
C45 C51 1.508(4) . ?
C46 C47 1.373(4) . ?
C47 C48 1.387(4) . ?
C48 C49 1.389(4) . ?
C49 C50 1.378(4) . ?
C52 C53 1.380(4) . ?
C52 C57 1.392(4) . ?
C52 C58 1.503(4) . ?
C53 C54 1.389(4) . ?
C54 C55 1.377(4) . ?
C55 C56 1.386(4) . ?
C56 C57 1.370(4) . ?
